data_2002711
loop_
_publ_author_name
'Mueller-Buschbaum, Hk'
'Muenchau, S'

_publ_section_title
;
Ein Beitrag zur Kristallchemie von Ca Be Gd2 O5 und Ba Be Nd2 O5
;
_journal_name_full 'Journal of Alloys Compd.'
_journal_page_first 175
_journal_page_last 178
_journal_paper_doi 10.1016/0925-8388(94)90031-0
_journal_volume 206
_journal_year 1994
_chemical_formula_structural 'Ca Be Gd2 O5'
_chemical_formula_sum 'Be Ca Gd2 O5'
_chemical_name_systematic 'Calcium beryllium digadolinium oxide'
_space_group_IT_number 62
_symmetry_cell_setting orthorhombic
_symmetry_Int_Tables_number 62
_symmetry_space_group_name_Hall '-P 2ac 2n'
_symmetry_space_group_name_H-M 'P n m a'
_cell_angle_alpha 90
_cell_angle_beta 90
_cell_angle_gamma 90
_cell_formula_units_Z 4
_cell_length_a 9.3190(29)
_cell_length_b 7.0448(18)
_cell_length_c 6.3956(14)
_cell_volume 419.9
_refine_ls_R_factor_all 0.049
_cod_database_code 2002711

loop_
_symmetry_equiv_pos_as_xyz
x,y,z
1/2+x,1/2-y,1/2-z
-x,1/2+y,-z
1/2-x,-y,1/2+z
-x,-y,-z
1/2-x,1/2+y,1/2+z
x,1/2-y,z
1/2+x,y,1/2-z

loop_
_atom_site_label
_atom_site_type_symbol
_atom_site_symmetry_multiplicity
_atom_site_Wyckoff_symbol
_atom_site_fract_x
_atom_site_fract_y
_atom_site_fract_z
_atom_site_occupancy
_atom_site_attached_hydrogens
_atom_site_calc_flag
Gd1 Gd3+ 4 c 0.9764(1) 0.25 0.5973(2) 1. 0 d
Gd2 Gd3+ 8 d 0.8268(1) 0.0226(2) 0.0778(2) 0.5 0 d
Ca1 Ca2+ 8 d 0.8268(1) 0.0226(2) 0.0778(2) 0.5 0 d
Be1 Be2+ 4 c 0.1042(10) 0.25 0.1952(11) 1. 0 d
O1 O2- 8 d 0.428(1) 0.943(1) 0.809(1) 1. 0 d
O2 O2- 4 c 0.224(1) 0.25 0.668(1) 1. 0 d
O3 O2- 4 c 0.279(1) 0.25 0.138(1) 1. 0 d
O4 O2- 4 c 0.508(1) 0.25 0.522(1) 1. 0 d

loop_
_atom_type_symbol
_atom_type_oxidation_number
Gd3+ 3.000
Ca2+ 2.000
Be2+ 2.000
O2- -2.000
